data_2022282
loop_
_publ_author_name
'Rutherford, Ryan Noboru'
'Ura, Shinji'
'Chan, Tak-Hang'
'Fukumoto, Kozo'
'Nishioka, Takanori'
'Renzetti, Andrea'

_publ_section_title
;
 Dibenzoate esters of <i>cis</i>-tetralin-2,3-diol as analogs of
 (--)-epigallocatechin gallate: synthesis and crystal structure of
 anticancer drug candidates
;
_journal_coeditor_code OP3007
_journal_issue 12
_journal_name_full 'Acta Crystallographica Section C'
_journal_page_first
;
;
_journal_paper_doi 10.1107/S2053229620014916
_journal_volume 76
_journal_year 2020
_chemical_formula_iupac 'C24 H14 F6 O4'
_chemical_formula_moiety 'C24 H14 F6 O4'
_chemical_formula_sum 'C24 H14 F6 O4'
_chemical_formula_weight 480.35
_chemical_name_systematic
;
(2<i>R</i>,3<i>S</i>)-1,2,3,4-Tetrahydronaphthalene-2,3-diyl
bis(2,4,6-trifluorobenzoate)
;
_space_group_crystal_system monoclinic
_space_group_IT_number 15
_space_group_name_Hall '-I 2ya'
_space_group_name_H-M_alt 'I 1 2/a 1'
_atom_sites_solution_hydrogens geom
_atom_sites_solution_primary dual
_audit_creation_method
;
Olex2 1.3
(compiled 2020.02.04 svn.rd84adfe8 for OlexSys, GUI svn.r6032)
;
_cell_angle_alpha 90
_cell_angle_beta 112.62(3)
_cell_angle_gamma 90
_cell_formula_units_Z 8
_cell_length_a 23.308(10)
_cell_length_b 7.132(3)
_cell_length_c 27.253(9)
_cell_measurement_reflns_used 4856
_cell_measurement_temperature 193.4
_cell_measurement_theta_max 27.4479
_cell_measurement_theta_min 3.0091
_cell_volume 4182(3)
_computing_cell_refinement
;
CrystalClear (Rigaku, 2008)
;
_computing_data_collection
;
CrystalClear (Rigaku, 2008)
;
_computing_data_reduction
;
CrystalClear (Rigaku, 2008)
;
_computing_molecular_graphics
;
OLEX2 (Dolomanov <i>et al.</i>, 2009)
;
_computing_publication_material
;
OLEX2 (Dolomanov <i>et al.</i>, 2009)
;
_computing_structure_refinement
;
SHELXL2018 (Sheldrick, 2015b)
;
_computing_structure_solution
;
SHELXT2018 (Sheldrick, 2015a)
;
_diffrn_ambient_temperature 193.4
_diffrn_measured_fraction_theta_full 0.997
_diffrn_measured_fraction_theta_max 0.997
_diffrn_measurement_device
;
Saturn724+ (2x2 bin mode)
;
_diffrn_measurement_device_type 'Rigaku Saturn724+ (2x2 bin mode)'
_diffrn_measurement_method dtprofit.ref
_diffrn_radiation_type MoK\a
_diffrn_radiation_wavelength 0.71075
_diffrn_reflns_av_R_equivalents 0.0440
_diffrn_reflns_av_unetI/netI 0.0337
_diffrn_reflns_limit_h_max 28
_diffrn_reflns_limit_h_min -30
_diffrn_reflns_limit_k_max 9
_diffrn_reflns_limit_k_min -9
_diffrn_reflns_limit_l_max 35
_diffrn_reflns_limit_l_min -35
_diffrn_reflns_number 20765
_diffrn_reflns_theta_full 25.242
_diffrn_reflns_theta_max 27.448
_diffrn_reflns_theta_min 3.009
_exptl_absorpt_coefficient_mu 0.138
_exptl_absorpt_correction_T_max 1.0000
_exptl_absorpt_correction_T_min 0.7965
_exptl_absorpt_correction_type empirical
_exptl_absorpt_process_details DTABSCOR
_exptl_crystal_colour Colorless
_exptl_crystal_density_diffrn 1.526
_exptl_crystal_description prism
_exptl_crystal_F_000 1952
_exptl_crystal_size_max 0.238
_exptl_crystal_size_mid 0.116
_exptl_crystal_size_min 0.087
_refine_diff_density_max 0.220
_refine_diff_density_min -0.218
_refine_ls_extinction_method none
_refine_ls_goodness_of_fit_ref 1.134
_refine_ls_hydrogen_treatment constr
_refine_ls_matrix_type full
_refine_ls_number_parameters 307
_refine_ls_number_reflns 4763
_refine_ls_number_restraints 0
_refine_ls_restrained_S_all 1.134
_refine_ls_R_factor_all 0.0620
_refine_ls_R_factor_gt 0.0464
_refine_ls_shift/su_max 0.001
_refine_ls_shift/su_mean 0.000
_refine_ls_structure_factor_coef Fsqd
_refine_ls_weighting_details 'w=1/[\s^2^(Fo^2^)+(0.0582P)^2^+0.5393P] where P=(Fo^2^+2Fc^2^)/3'
_refine_ls_weighting_scheme calc
_refine_ls_wR_factor_gt 0.1131
_refine_ls_wR_factor_ref 0.1234
_reflns_number_gt 3880
_reflns_number_total 4763
_reflns_threshold_expression 'I > 2\s(I)'
_cod_data_source_file op3007sup1.cif
_cod_data_source_block 9
_cod_database_code 2022282
_shelx_space_group_comment
;
The symmetry employed for this shelxl refinement is uniquely defined
by the following loop, which should always be used as a source of
symmetry information in preference to the above space-group names.
They are only intended as comments.
;

loop_
_space_group_symop_operation_xyz
'x, y, z'
'-x+1/2, y, -z'
'x+1/2, y+1/2, z+1/2'
'-x+1, y+1/2, -z+1/2'
'-x, -y, -z'
'x-1/2, -y, z'
'-x+1/2, -y+1/2, -z+1/2'
'x, -y+1/2, z+1/2'

loop_
_atom_site_type_symbol
_atom_site_label
_atom_site_fract_x
_atom_site_fract_y
_atom_site_fract_z
_atom_site_U_iso_or_equiv
_atom_site_adp_type
_atom_site_calc_flag
_atom_site_occupancy
_atom_site_disorder_assembly
_atom_site_disorder_group
F F6 -0.59538(4) -0.86340(12) -0.25229(4) 0.0460(3) Uani d 1 . .
F F3 -0.69961(5) -0.65624(13) -0.39473(4) 0.0569(3) Uani d 1 . .
F F5 -0.73657(5) -1.00892(14) -0.17474(4) 0.0561(3) Uani d 1 . .
O O1 -0.65445(5) -0.32340(14) -0.37865(4) 0.0348(3) Uani d 1 . .
O O3 -0.59720(5) -0.51045(15) -0.28090(4) 0.0389(3) Uani d 1 . .
F F4 -0.67906(6) -0.38595(14) -0.18057(5) 0.0658(3) Uani d 1 . .
O O4 -0.58017(6) -0.32647(15) -0.20972(5) 0.0471(3) Uani d 1 . .
F F2 -0.89314(5) -0.74404(17) -0.53019(5) 0.0710(4) Uani d 1 . .
O O2 -0.72512(5) -0.10141(16) -0.38462(5) 0.0530(3) Uani d 1 . .
F F1 -0.82341(6) -0.13833(14) -0.47905(6) 0.0881(5) Uani d 1 . .
C C18 -0.60116(7) -0.4672(2) -0.23445(6) 0.0335(3) Uani d 1 . .
C C11 -0.71193(7) -0.2528(2) -0.39675(6) 0.0338(3) Uani d 1 . .
C C19 -0.63521(7) -0.6143(2) -0.21784(6) 0.0324(3) Uani d 1 . .
C C12 -0.75773(7) -0.3858(2) -0.43369(6) 0.0327(3) Uani d 1 . .
C C2 -0.56396(7) -0.3810(2) -0.30194(6) 0.0336(3) Uani d 1 . .
H H2 -0.528538 -0.323624 -0.271892 0.040 Uiso calc 1 . .
C C4 -0.51410(7) -0.3798(2) -0.36877(6) 0.0347(3) Uani d 1 . .
C C24 -0.63288(7) -0.8053(2) -0.22798(6) 0.0334(3) Uani d 1 . .
C C1 -0.60687(7) -0.2275(2) -0.33442(6) 0.0338(3) Uani d 1 . .
H H1 -0.626082 -0.159152 -0.312525 0.041 Uiso calc 1 . .
C C3 -0.53896(7) -0.4985(2) -0.33558(6) 0.0358(3) Uani d 1 . .
H H3A -0.505325 -0.580416 -0.312073 0.043 Uiso calc 1 . .
H H3B -0.572576 -0.580005 -0.359305 0.043 Uiso calc 1 . .
C C5 -0.52963(7) -0.1900(2) -0.37866(6) 0.0366(4) Uani d 1 . .
C C17 -0.75112(7) -0.5797(2) -0.43076(6) 0.0371(4) Uani d 1 . .
C C6 -0.57057(7) -0.0928(2) -0.35479(7) 0.0388(4) Uani d 1 . .
H H6A -0.600234 -0.010341 -0.382039 0.047 Uiso calc 1 . .
H H6B -0.544278 -0.012360 -0.325027 0.047 Uiso calc 1 . .
C C20 -0.67321(8) -0.5675(2) -0.19076(6) 0.0396(4) Uani d 1 . .
C C22 -0.70268(7) -0.8798(2) -0.18804(6) 0.0389(4) Uani d 1 . .
C C23 -0.66541(7) -0.9399(2) -0.21340(6) 0.0387(4) Uani d 1 . .
H H23 -0.662217 -1.069007 -0.220563 0.046 Uiso calc 1 . .
C C21 -0.70778(8) -0.6952(2) -0.17581(7) 0.0416(4) Uani d 1 . .
H H21 -0.733785 -0.657632 -0.157963 0.050 Uiso calc 1 . .
C C13 -0.81366(8) -0.3227(2) -0.47204(7) 0.0443(4) Uani d 1 . .
C C7 -0.47607(8) -0.4632(3) -0.39167(7) 0.0452(4) Uani d 1 . .
H H7 -0.465397 -0.591903 -0.385128 0.054 Uiso calc 1 . .
C C15 -0.84887(8) -0.6264(2) -0.49860(7) 0.0456(4) Uani d 1 . .
C C16 -0.79580(8) -0.7021(2) -0.46219(7) 0.0478(4) Uani d 1 . .
H H16 -0.789935 -0.834012 -0.458670 0.057 Uiso calc 1 . .
C C10 -0.50651(8) -0.0892(3) -0.41096(7) 0.0482(4) Uani d 1 . .
H H10 -0.516759 0.039693 -0.417708 0.058 Uiso calc 1 . .
C C14 -0.85954(8) -0.4386(3) -0.50494(7) 0.0478(4) Uani d 1 . .
H H14 -0.896844 -0.389864 -0.530823 0.057 Uiso calc 1 . .
C C9 -0.46904(9) -0.1735(3) -0.43327(8) 0.0611(5) Uani d 1 . .
H H9 -0.453709 -0.102928 -0.455201 0.073 Uiso calc 1 . .
C C8 -0.45384(9) -0.3613(3) -0.42362(8) 0.0586(5) Uani d 1 . .
H H8 -0.428125 -0.419917 -0.438983 0.070 Uiso calc 1 . .

loop_
_atom_site_aniso_label
_atom_site_aniso_U_11
_atom_site_aniso_U_22
_atom_site_aniso_U_33
_atom_site_aniso_U_12
_atom_site_aniso_U_13
_atom_site_aniso_U_23
F6 0.0531(6) 0.0338(5) 0.0632(6) 0.0034(4) 0.0359(5) -0.0036(4)
F3 0.0447(6) 0.0292(5) 0.0765(8) 0.0044(4) 0.0009(5) 0.0005(5)
F5 0.0688(7) 0.0420(6) 0.0721(7) -0.0054(5) 0.0432(6) 0.0102(5)
O1 0.0293(5) 0.0313(5) 0.0402(6) 0.0000(4) 0.0093(5) -0.0086(4)
O3 0.0455(6) 0.0362(6) 0.0383(6) -0.0110(5) 0.0198(5) -0.0040(5)
F4 0.1001(9) 0.0298(5) 0.0994(9) 0.0034(5) 0.0737(8) -0.0053(5)
O4 0.0595(7) 0.0358(6) 0.0512(7) -0.0139(5) 0.0272(6) -0.0120(5)
F2 0.0597(7) 0.0657(8) 0.0698(8) -0.0273(6) 0.0052(6) -0.0206(6)
O2 0.0416(7) 0.0333(6) 0.0747(9) 0.0055(5) 0.0119(6) -0.0136(6)
F1 0.0651(8) 0.0339(6) 0.1146(11) -0.0013(5) -0.0214(7) 0.0194(6)
C18 0.0327(8) 0.0299(7) 0.0373(8) 0.0005(6) 0.0128(6) -0.0017(6)
C11 0.0336(8) 0.0267(7) 0.0412(9) 0.0004(6) 0.0147(7) 0.0010(6)
C19 0.0324(7) 0.0293(7) 0.0348(8) 0.0006(6) 0.0120(6) 0.0008(6)
C12 0.0330(7) 0.0299(7) 0.0359(8) -0.0033(6) 0.0139(6) 0.0009(6)
C2 0.0333(8) 0.0311(7) 0.0357(8) -0.0060(6) 0.0125(7) 0.0000(6)
C4 0.0294(7) 0.0390(8) 0.0325(8) 0.0011(6) 0.0081(6) 0.0015(6)
C24 0.0328(8) 0.0328(8) 0.0360(8) 0.0032(6) 0.0148(7) -0.0016(6)
C1 0.0322(7) 0.0290(7) 0.0384(8) -0.0035(6) 0.0116(7) -0.0091(6)
C3 0.0354(8) 0.0304(8) 0.0410(9) 0.0040(6) 0.0142(7) 0.0030(6)
C5 0.0314(8) 0.0374(8) 0.0368(9) -0.0021(6) 0.0083(7) 0.0026(6)
C17 0.0363(8) 0.0326(8) 0.0412(9) -0.0007(6) 0.0137(7) -0.0016(7)
C6 0.0378(8) 0.0286(7) 0.0473(9) -0.0023(6) 0.0134(7) 0.0000(7)
C20 0.0496(9) 0.0278(8) 0.0458(9) 0.0048(6) 0.0233(8) 0.0001(7)
C22 0.0406(9) 0.0359(8) 0.0413(9) -0.0012(7) 0.0168(7) 0.0096(7)
C23 0.0441(9) 0.0285(7) 0.0447(9) -0.0004(6) 0.0183(8) 0.0011(7)
C21 0.0479(9) 0.0385(9) 0.0458(10) 0.0064(7) 0.0263(8) 0.0055(7)
C13 0.0411(9) 0.0331(8) 0.0516(10) -0.0039(7) 0.0098(8) 0.0086(7)
C7 0.0405(9) 0.0524(10) 0.0435(10) 0.0082(7) 0.0170(8) 0.0029(8)
C15 0.0437(10) 0.0490(10) 0.0420(10) -0.0177(8) 0.0141(8) -0.0101(8)
C16 0.0491(10) 0.0339(8) 0.0573(11) -0.0072(7) 0.0169(9) -0.0100(8)
C10 0.0423(9) 0.0509(10) 0.0487(10) -0.0010(8) 0.0145(8) 0.0139(8)
C14 0.0395(9) 0.0525(10) 0.0425(10) -0.0087(8) 0.0061(8) 0.0059(8)
C9 0.0546(11) 0.0807(15) 0.0554(12) 0.0017(10) 0.0294(10) 0.0209(11)
C8 0.0496(11) 0.0809(15) 0.0537(12) 0.0099(10) 0.0294(10) 0.0084(10)

loop_
_atom_type_symbol
_atom_type_description
_atom_type_scat_dispersion_real
_atom_type_scat_dispersion_imag
_atom_type_scat_source
C C 0.0033 0.0016 'International Tables Vol C Tables 4.2.6.8 and 6.1.1.4'
H H 0.0000 0.0000 'International Tables Vol C Tables 4.2.6.8 and 6.1.1.4'
F F 0.0171 0.0103 'International Tables Vol C Tables 4.2.6.8 and 6.1.1.4'
O O 0.0106 0.0060 'International Tables Vol C Tables 4.2.6.8 and 6.1.1.4'

loop_
_geom_angle_atom_site_label_1
_geom_angle_atom_site_label_2
_geom_angle_atom_site_label_3
_geom_angle_site_symmetry_1
_geom_angle_site_symmetry_3
_geom_angle
_geom_angle_publ_flag
C11 O1 C1 . . 117.70(11) ?
C18 O3 C2 . . 117.80(11) ?
O3 C18 C19 . . 111.34(12) ?
O4 C18 O3 . . 124.07(14) ?
O4 C18 C19 . . 124.59(14) ?
O1 C11 C12 . . 111.43(12) ?
O2 C11 O1 . . 124.25(14) ?
O2 C11 C12 . . 124.32(14) ?
C24 C19 C18 . . 124.24(13) ?
C20 C19 C18 . . 120.94(13) ?
C20 C19 C24 . . 114.82(14) ?
C17 C12 C11 . . 123.98(14) ?
C17 C12 C13 . . 114.49(14) ?
C13 C12 C11 . . 121.37(14) ?
O3 C2 H2 . . 109.5 ?
O3 C2 C1 . . 110.85(12) ?
O3 C2 C3 . . 105.94(11) ?
C1 C2 H2 . . 109.5 ?
C3 C2 H2 . . 109.5 ?
C3 C2 C1 . . 111.52(12) ?
C5 C4 C3 . . 121.86(14) ?
C7 C4 C3 . . 118.99(14) ?
C7 C4 C5 . . 119.12(15) ?
F6 C24 C19 . . 118.62(13) ?
F6 C24 C23 . . 117.48(13) ?
C23 C24 C19 . . 123.87(14) ?
O1 C1 C2 . . 105.38(11) ?
O1 C1 H1 . . 110.5 ?
O1 C1 C6 . . 110.38(12) ?
C2 C1 H1 . . 110.5 ?
C2 C1 C6 . . 109.57(12) ?
C6 C1 H1 . . 110.5 ?
C2 C3 H3A . . 109.2 ?
C2 C3 H3B . . 109.2 ?
C4 C3 C2 . . 112.25(12) ?
C4 C3 H3A . . 109.2 ?
C4 C3 H3B . . 109.2 ?
H3A C3 H3B . . 107.9 ?
C4 C5 C6 . . 121.25(14) ?
C10 C5 C4 . . 119.04(15) ?
C10 C5 C6 . . 119.72(15) ?
F3 C17 C12 . . 119.68(13) ?
F3 C17 C16 . . 116.60(14) ?
C16 C17 C12 . . 123.69(15) ?
C1 C6 H6A . . 108.9 ?
C1 C6 H6B . . 108.9 ?
C5 C6 C1 . . 113.52(13) ?
C5 C6 H6A . . 108.9 ?
C5 C6 H6B . . 108.9 ?
H6A C6 H6B . . 107.7 ?
F4 C20 C19 . . 118.46(14) ?
F4 C20 C21 . . 117.33(14) ?
C21 C20 C19 . . 124.14(15) ?
F5 C22 C23 . . 118.13(14) ?
F5 C22 C21 . . 118.30(14) ?
C23 C22 C21 . . 123.57(15) ?
C24 C23 H23 . . 121.5 ?
C22 C23 C24 . . 117.04(14) ?
C22 C23 H23 . . 121.5 ?
C20 C21 H21 . . 121.7 ?
C22 C21 C20 . . 116.52(15) ?
C22 C21 H21 . . 121.7 ?
F1 C13 C12 . . 118.88(14) ?
F1 C13 C14 . . 116.82(15) ?
C14 C13 C12 . . 124.26(16) ?
C4 C7 H7 . . 119.5 ?
C8 C7 C4 . . 120.96(17) ?
C8 C7 H7 . . 119.5 ?
F2 C15 C16 . . 118.30(16) ?
F2 C15 C14 . . 118.20(16) ?
C14 C15 C16 . . 123.50(16) ?
C17 C16 H16 . . 121.3 ?
C15 C16 C17 . . 117.31(16) ?
C15 C16 H16 . . 121.3 ?
C5 C10 H10 . . 119.4 ?
C9 C10 C5 . . 121.16(18) ?
C9 C10 H10 . . 119.4 ?
C13 C14 H14 . . 121.6 ?
C15 C14 C13 . . 116.74(16) ?
C15 C14 H14 . . 121.6 ?
C10 C9 H9 . . 120.1 ?
C10 C9 C8 . . 119.80(17) ?
C8 C9 H9 . . 120.1 ?
C7 C8 C9 . . 119.93(18) ?
C7 C8 H8 . . 120.0 ?
C9 C8 H8 . . 120.0 ?

loop_
_geom_bond_atom_site_label_1
_geom_bond_atom_site_label_2
_geom_bond_site_symmetry_2
_geom_bond_distance
_geom_bond_publ_flag
F6 C24 . 1.3492(17) ?
F3 C17 . 1.3404(19) ?
F5 C22 . 1.3508(18) ?
O1 C11 . 1.3356(19) ?
O1 C1 . 1.4567(18) ?
O3 C18 . 1.3401(19) ?
O3 C2 . 1.4569(17) ?
F4 C20 . 1.3422(18) ?
O4 C18 . 1.2032(18) ?
F2 C15 . 1.3514(19) ?
O2 C11 . 1.2033(18) ?
F1 C13 . 1.3359(19) ?
C18 C19 . 1.487(2) ?
C11 C12 . 1.492(2) ?
C19 C24 . 1.395(2) ?
C19 C20 . 1.394(2) ?
C12 C17 . 1.391(2) ?
C12 C13 . 1.395(2) ?
C2 H2 . 1.0000 ?
C2 C1 . 1.517(2) ?
C2 C3 . 1.514(2) ?
C4 C3 . 1.508(2) ?
C4 C5 . 1.400(2) ?
C4 C7 . 1.398(2) ?
C24 C23 . 1.374(2) ?
C1 H1 . 1.0000 ?
C1 C6 . 1.519(2) ?
C3 H3A . 0.9900 ?
C3 H3B . 0.9900 ?
C5 C6 . 1.514(2) ?
C5 C10 . 1.395(2) ?
C17 C16 . 1.376(2) ?
C6 H6A . 0.9900 ?
C6 H6B . 0.9900 ?
C20 C21 . 1.377(2) ?
C22 C23 . 1.370(2) ?
C22 C21 . 1.374(2) ?
C23 H23 . 0.9500 ?
C21 H21 . 0.9500 ?
C13 C14 . 1.376(2) ?
C7 H7 . 0.9500 ?
C7 C8 . 1.379(3) ?
C15 C16 . 1.365(3) ?
C15 C14 . 1.361(3) ?
C16 H16 . 0.9500 ?
C10 H10 . 0.9500 ?
C10 C9 . 1.379(3) ?
C14 H14 . 0.9500 ?
C9 H9 . 0.9500 ?
C9 C8 . 1.385(3) ?
C8 H8 . 0.9500 ?

loop_
_geom_torsion_atom_site_label_1
_geom_torsion_atom_site_label_2
_geom_torsion_atom_site_label_3
_geom_torsion_atom_site_label_4
_geom_torsion_site_symmetry_1
_geom_torsion_site_symmetry_2
_geom_torsion_site_symmetry_3
_geom_torsion_site_symmetry_4
_geom_torsion
_geom_torsion_publ_flag
F6 C24 C23 C22 . . . . 179.08(14) ?
F3 C17 C16 C15 . . . . 179.17(15) ?
F5 C22 C23 C24 . . . . 178.04(14) ?
F5 C22 C21 C20 . . . . -179.03(15) ?
O1 C11 C12 C17 . . . . 29.2(2) ?
O1 C11 C12 C13 . . . . -155.60(15) ?
O1 C1 C6 C5 . . . . -69.26(16) ?
O3 C18 C19 C24 . . . . 34.0(2) ?
O3 C18 C19 C20 . . . . -145.29(14) ?
O3 C2 C1 O1 . . . . -62.45(15) ?
O3 C2 C1 C6 . . . . 178.80(11) ?
O3 C2 C3 C4 . . . . 168.80(11) ?
F4 C20 C21 C22 . . . . 178.04(15) ?
O4 C18 C19 C24 . . . . -146.54(16) ?
O4 C18 C19 C20 . . . . 34.2(2) ?
F2 C15 C16 C17 . . . . 179.43(15) ?
F2 C15 C14 C13 . . . . 179.77(16) ?
O2 C11 C12 C17 . . . . -150.50(17) ?
O2 C11 C12 C13 . . . . 24.7(2) ?
F1 C13 C14 C15 . . . . 178.46(17) ?
C18 O3 C2 C1 . . . . -86.51(15) ?
C18 O3 C2 C3 . . . . 152.36(12) ?
C18 C19 C24 F6 . . . . 3.1(2) ?
C18 C19 C24 C23 . . . . -178.71(15) ?
C18 C19 C20 F4 . . . . 0.8(2) ?
C18 C19 C20 C21 . . . . 177.64(15) ?
C11 O1 C1 C2 . . . . 145.89(13) ?
C11 O1 C1 C6 . . . . -95.90(15) ?
C11 C12 C17 F3 . . . . -3.5(2) ?
C11 C12 C17 C16 . . . . 174.61(15) ?
C11 C12 C13 F1 . . . . 6.6(2) ?
C11 C12 C13 C14 . . . . -175.62(16) ?
C19 C24 C23 C22 . . . . 0.9(2) ?
C19 C20 C21 C22 . . . . 1.2(3) ?
C12 C17 C16 C15 . . . . 1.0(3) ?
C12 C13 C14 C15 . . . . 0.6(3) ?
C2 O3 C18 O4 . . . . 1.7(2) ?
C2 O3 C18 C19 . . . . -178.84(12) ?
C2 C1 C6 C5 . . . . 46.35(17) ?
C4 C5 C6 C1 . . . . -17.0(2) ?
C4 C5 C10 C9 . . . . 0.2(3) ?
C4 C7 C8 C9 . . . . 0.2(3) ?
C24 C19 C20 F4 . . . . -178.49(14) ?
C24 C19 C20 C21 . . . . -1.7(2) ?
C1 O1 C11 O2 . . . . 11.7(2) ?
C1 O1 C11 C12 . . . . -168.05(12) ?
C1 C2 C3 C4 . . . . 48.10(16) ?
C3 C2 C1 O1 . . . . 55.33(15) ?
C3 C2 C1 C6 . . . . -63.42(15) ?
C3 C4 C5 C6 . . . . 2.1(2) ?
C3 C4 C5 C10 . . . . -178.16(14) ?
C3 C4 C7 C8 . . . . 178.03(16) ?
C5 C4 C3 C2 . . . . -17.6(2) ?
C5 C4 C7 C8 . . . . 0.0(2) ?
C5 C10 C9 C8 . . . . 0.0(3) ?
C17 C12 C13 F1 . . . . -177.79(16) ?
C17 C12 C13 C14 . . . . 0.0(3) ?
C6 C5 C10 C9 . . . . 179.94(16) ?
C20 C19 C24 F6 . . . . -177.58(13) ?
C20 C19 C24 C23 . . . . 0.6(2) ?
C23 C22 C21 C20 . . . . 0.5(3) ?
C21 C22 C23 C24 . . . . -1.5(2) ?
C13 C12 C17 F3 . . . . -178.94(14) ?
C13 C12 C17 C16 . . . . -0.9(2) ?
C7 C4 C3 C2 . . . . 164.44(14) ?
C7 C4 C5 C6 . . . . -179.92(14) ?
C7 C4 C5 C10 . . . . -0.2(2) ?
C16 C15 C14 C13 . . . . -0.5(3) ?
C10 C5 C6 C1 . . . . 163.33(14) ?
C10 C9 C8 C7 . . . . -0.1(3) ?
C14 C15 C16 C17 . . . . -0.3(3) ?

_cod_database_fobs_code 2022282
